data_7041839
loop_
_publ_author_name
'S\'anchez-S\'anchez, C'
'Desplanches, C.'
'Clemente-Juan, J M'
'Clemente-Le\'on, M'
'Coronado, E.'

_publ_section_title
;
 Photomagnetic properties of an Fe(ii) spin-crossover complex of
 6-(3,5-diamino-2,4,6-triazinyl)-2,2'-bipyridine and its insertion into 2D
 and 3D bimetallic oxalate-based networks.
;
_journal_issue 8
_journal_name_full 'Dalton transactions (Cambridge, England : 2003)'
_journal_page_first 2680
_journal_page_last 2689
_journal_paper_doi 10.1039/c6dt04900a
_journal_volume 46
_journal_year 2017
_chemical_formula_sum 'C19 H22 Cl2 Fe N10 O9'
_chemical_formula_weight 661.21
_chemical_name_systematic
;
 ?
;
_space_group_crystal_system triclinic
_space_group_IT_number 2
_space_group_name_Hall '-P 1'
_space_group_name_H-M_alt 'P -1'
_symmetry_space_group_name_Hall '-P 1'
_symmetry_space_group_name_H-M 'P -1'
_atom_sites_solution_hydrogens mixed
_audit_creation_method SHELXL-2013
_audit_update_record
;
2016-12-29 deposited with the CCDC.
2017-01-25 downloaded from the CCDC.
;
_cell_angle_alpha 66.330(3)
_cell_angle_beta 78.808(3)
_cell_angle_gamma 81.624(3)
_cell_formula_units_Z 2
_cell_length_a 9.9232(3)
_cell_length_b 12.0153(4)
_cell_length_c 12.5620(3)
_cell_measurement_reflns_used 7746
_cell_measurement_temperature 120(2)
_cell_measurement_theta_max 29.8000
_cell_measurement_theta_min 3.7140
_cell_volume 1341.85(8)
_computing_structure_refinement 'SHELXL-2013 (Sheldrick, 2013)'
_diffrn_ambient_temperature 120.00(10)
_diffrn_detector_area_resol_mean 16.0267
_diffrn_measured_fraction_theta_full 0.999
_diffrn_measured_fraction_theta_max 0.997
_diffrn_measurement_device_type 'SuperNova, Single source at offset, Sapphire3'
_diffrn_radiation_monochromator mirror
_diffrn_radiation_source 'SuperNova (Mo) X-ray Source'
_diffrn_radiation_type 'Mo K\a'
_diffrn_radiation_wavelength 0.7107
_diffrn_reflns_av_R_equivalents 0.0245
_diffrn_reflns_av_unetI/netI 0.0312
_diffrn_reflns_Laue_measured_fraction_full 0.999
_diffrn_reflns_Laue_measured_fraction_max 0.997
_diffrn_reflns_limit_h_max 12
_diffrn_reflns_limit_h_min -12
_diffrn_reflns_limit_k_max 15
_diffrn_reflns_limit_k_min -15
_diffrn_reflns_limit_l_max 16
_diffrn_reflns_limit_l_min -15
_diffrn_reflns_number 12364
_diffrn_reflns_point_group_measured_fraction_full 0.999
_diffrn_reflns_point_group_measured_fraction_max 0.997
_diffrn_reflns_theta_full 25.242
_diffrn_reflns_theta_max 27.502
_diffrn_reflns_theta_min 2.905
_exptl_absorpt_coefficient_mu 0.830
_exptl_absorpt_correction_T_max 1.00000
_exptl_absorpt_correction_T_min 0.74692
_exptl_absorpt_correction_type multi-scan
_exptl_absorpt_process_details
;
CrysAlisPro, Agilent Technologies,
Version 1.171.36.32 (release 02-08-2013 CrysAlis171 .NET)
(compiled Aug  2 2013,16:46:58)
Empirical absorption correction using spherical harmonics,
 implemented in SCALE3 ABSPACK scaling algorithm.
;
_exptl_crystal_colour orange
_exptl_crystal_density_diffrn 1.637
_exptl_crystal_description prism
_exptl_crystal_F_000 676
_exptl_crystal_recrystallization_method 'vapor difussion '
_exptl_crystal_size_max 0.280
_exptl_crystal_size_mid 0.220
_exptl_crystal_size_min 0.200
_refine_diff_density_max 1.439
_refine_diff_density_min -0.791
_refine_diff_density_rms 0.074
_refine_ls_extinction_method none
_refine_ls_goodness_of_fit_ref 1.037
_refine_ls_hydrogen_treatment mixed
_refine_ls_matrix_type full
_refine_ls_number_parameters 391
_refine_ls_number_reflns 6141
_refine_ls_number_restraints 0
_refine_ls_restrained_S_all 1.037
_refine_ls_R_factor_all 0.0422
_refine_ls_R_factor_gt 0.0388
_refine_ls_shift/su_max 0.001
_refine_ls_shift/su_mean 0.000
_refine_ls_structure_factor_coef Fsqd
_refine_ls_weighting_details 'w=1/[\s^2^(Fo^2^)+(0.0525P)^2^+1.3002P] where P=(Fo^2^+2Fc^2^)/3'
_refine_ls_weighting_scheme calc
_refine_ls_wR_factor_gt 0.1023
_refine_ls_wR_factor_ref 0.1058
_reflns_Friedel_coverage 0.000
_reflns_number_gt 5608
_reflns_number_total 6141
_reflns_threshold_expression 'I > 2\s(I)'
_cod_data_source_file c6dt04900a2.cif
_cod_data_source_block shelx
_cod_depositor_comments 'Adding full bibliography for 7041839--7041841.cif.'
_cod_database_code 7041839
_shelx_space_group_comment
;
The symmetry employed for this shelxl refinement is uniquely defined
by the following loop, which should always be used as a source of
symmetry information in preference to the above space-group names.
They are only intended as comments.
;
_shelx_estimated_absorpt_t_min 0.801
_shelx_estimated_absorpt_t_max 0.852
_shelxl_version_number 2013-4

loop_
_space_group_symop_operation_xyz
'x, y, z'
'-x, -y, -z'

loop_
_atom_site_label
_atom_site_type_symbol
_atom_site_fract_x
_atom_site_fract_y
_atom_site_fract_z
_atom_site_U_iso_or_equiv
_atom_site_adp_type
_atom_site_occupancy
_atom_site_site_symmetry_order
_atom_site_calc_flag
_atom_site_refinement_flags_posn
_atom_site_refinement_flags_adp
C1 C 0.9495(2) 0.2265(2) 0.84330(19) 0.0250(4) Uani 1 1 d . .
H1 H 0.9412 0.1410 0.8796 0.030 Uiso 1 1 calc R U
C2 C 1.0277(2) 0.2791(2) 0.8884(2) 0.0296(5) Uani 1 1 d . .
H2 H 1.0712 0.2307 0.9551 0.036 Uiso 1 1 calc R U
C3 C 1.0411(2) 0.4024(2) 0.8350(2) 0.0297(5) Uani 1 1 d . .
H3 H 1.0934 0.4404 0.8649 0.036 Uiso 1 1 calc R U
C4 C 0.9779(2) 0.4710(2) 0.73711(19) 0.0240(4) Uani 1 1 d . .
H4 H 0.9876 0.5560 0.6982 0.029 Uiso 1 1 calc R U
C5 C 0.9000(2) 0.41283(18) 0.69710(17) 0.0185(4) Uani 1 1 d . .
C6 C 0.82802(19) 0.47694(17) 0.59348(17) 0.0182(4) Uani 1 1 d . .
C7 C 0.8245(2) 0.60186(18) 0.52664(19) 0.0232(4) Uani 1 1 d . .
H7 H 0.8703 0.6539 0.5459 0.028 Uiso 1 1 calc R U
C8 C 0.7529(2) 0.64877(18) 0.43155(19) 0.0251(4) Uani 1 1 d . .
H8 H 0.7496 0.7336 0.3848 0.030 Uiso 1 1 calc R U
C9 C 0.6857(2) 0.57173(19) 0.40443(18) 0.0221(4) Uani 1 1 d . .
H9 H 0.6362 0.6027 0.3396 0.027 Uiso 1 1 calc R U
C10 C 0.69330(19) 0.44856(17) 0.47479(16) 0.0174(4) Uani 1 1 d . .
C11 C 0.62530(19) 0.35481(17) 0.45870(17) 0.0175(4) Uani 1 1 d . .
C12 C 0.5033(2) 0.29743(19) 0.35851(18) 0.0221(4) Uani 1 1 d . .
C13 C 0.57067(19) 0.15721(18) 0.52788(17) 0.0176(4) Uani 1 1 d . .
C14 C 1.0375(2) 0.08607(19) 0.59597(18) 0.0225(4) Uani 1 1 d . .
C15 C 1.1696(2) 0.0200(2) 0.5810(2) 0.0335(5) Uani 1 1 d . .
H15A H 1.2202 0.0636 0.5030 0.050 Uiso 1 1 calc R U
H15B H 1.1548 -0.0619 0.5884 0.050 Uiso 1 1 calc R U
H15C H 1.2229 0.0136 0.6414 0.050 Uiso 1 1 calc R U
C16 C 0.4971(2) 0.26619(18) 0.87207(18) 0.0221(4) Uani 1 1 d . .
C17 C 0.3947(2) 0.2705(2) 0.9708(2) 0.0332(5) Uani 1 1 d . .
H17A H 0.3756 0.3550 0.9650 0.050 Uiso 1 1 calc R U
H17B H 0.4300 0.2204 1.0446 0.050 Uiso 1 1 calc R U
H17C H 0.3096 0.2391 0.9693 0.050 Uiso 1 1 calc R U
C18 C 0.7023(2) 0.3992(2) 0.0056(2) 0.0275(5) Uani 1 1 d . .
C19 C 0.7792(3) 0.3452(3) 0.1035(2) 0.0389(6) Uani 1 1 d . .
H19A H 0.8714 0.3753 0.0792 0.058 Uiso 1 1 calc R U
H19B H 0.7872 0.2563 0.1287 0.058 Uiso 1 1 calc R U
H19C H 0.7311 0.3674 0.1689 0.058 Uiso 1 1 calc R U
N1 N 0.88548(17) 0.29179(15) 0.75057(15) 0.0191(3) Uani 1 1 d . .
N2 N 0.76307(16) 0.40349(14) 0.56643(14) 0.0161(3) Uani 1 1 d . .
N3 N 0.56487(18) 0.38880(16) 0.36494(15) 0.0210(3) Uani 1 1 d . .
N4 N 0.50635(18) 0.18100(16) 0.43573(15) 0.0213(3) Uani 1 1 d . .
N5 N 0.63259(17) 0.24257(15) 0.54414(14) 0.0169(3) Uani 1 1 d . .
N6 N 0.4373(2) 0.3272(2) 0.26766(18) 0.0289(4) Uani 1 1 d . .
N7 N 0.57745(19) 0.04383(16) 0.60700(16) 0.0207(3) Uani 1 1 d . .
N8 N 0.93405(19) 0.13827(16) 0.60732(16) 0.0235(4) Uani 1 1 d . .
N9 N 0.57639(18) 0.26275(15) 0.79493(15) 0.0212(3) Uani 1 1 d . .
N10 N 0.6430(2) 0.44308(19) -0.0716(2) 0.0359(5) Uani 1 1 d . .
O1 O 0.72879(19) 0.04372(14) 0.80788(15) 0.0281(3) Uani 1 1 d . .
O2 O 0.3209(2) 0.11312(18) 0.77511(18) 0.0521(5) Uani 1 1 d . .
O3 O 0.1700(3) -0.0300(3) 0.9124(3) 0.0997(12) Uani 1 1 d . .
O4 O 0.3812(3) -0.0949(2) 0.8321(2) 0.0669(7) Uani 1 1 d . .
O5 O 0.3803(3) -0.0032(2) 0.9601(2) 0.0736(8) Uani 1 1 d . .
O6 O 0.12416(18) 0.34099(14) 0.12954(15) 0.0332(4) Uani 1 1 d . .
O7 O -0.0071(2) 0.23942(18) 0.31166(17) 0.0492(5) Uani 1 1 d . .
O8 O 0.06552(16) 0.14137(14) 0.18036(14) 0.0275(3) Uani 1 1 d . .
O9 O 0.2270(2) 0.17550(18) 0.2743(2) 0.0572(6) Uani 1 1 d . .
Cl1 Cl 0.30794(6) -0.00222(5) 0.86937(5) 0.03116(13) Uani 1 1 d . .
Cl2 Cl 0.10229(5) 0.22559(4) 0.22404(4) 0.02344(12) Uani 1 1 d . .
Fe Fe 0.74984(3) 0.21935(2) 0.68169(2) 0.01590(9) Uani 1 1 d . .
H61 H 0.430(3) 0.395(2) 0.223(2) 0.019 Uiso 1 1 d . U
H62 H 0.389(3) 0.275(2) 0.265(2) 0.019 Uiso 1 1 d . U
H71 H 0.542(3) -0.014(2) 0.600(2) 0.019 Uiso 1 1 d . U
H72 H 0.609(3) 0.027(2) 0.667(2) 0.019 Uiso 1 1 d . U
H11A H 0.791(3) -0.008(2) 0.815(2) 0.019 Uiso 1 1 d . U
H11B H 0.696(3) 0.035(2) 0.867(2) 0.019 Uiso 1 1 d . U

loop_
_atom_site_aniso_label
_atom_site_aniso_U_11
_atom_site_aniso_U_22
_atom_site_aniso_U_33
_atom_site_aniso_U_23
_atom_site_aniso_U_13
_atom_site_aniso_U_12
C1 0.0284(11) 0.0242(10) 0.0229(10) -0.0083(8) -0.0092(8) 0.0013(8)
C2 0.0284(11) 0.0363(12) 0.0272(11) -0.0130(10) -0.0129(9) 0.0020(9)
C3 0.0285(11) 0.0360(12) 0.0344(12) -0.0214(10) -0.0107(9) -0.0012(9)
C4 0.0236(10) 0.0242(10) 0.0292(11) -0.0161(9) -0.0032(8) -0.0012(8)
C5 0.0172(9) 0.0192(9) 0.0207(9) -0.0105(8) -0.0012(7) 0.0001(7)
C6 0.0173(9) 0.0175(9) 0.0199(9) -0.0090(7) 0.0002(7) -0.0005(7)
C7 0.0237(10) 0.0177(9) 0.0276(10) -0.0088(8) -0.0012(8) -0.0033(7)
C8 0.0290(11) 0.0154(9) 0.0262(10) -0.0042(8) -0.0024(8) -0.0009(8)
C9 0.0227(10) 0.0204(9) 0.0190(9) -0.0037(8) -0.0041(7) 0.0017(7)
C10 0.0170(9) 0.0179(9) 0.0156(9) -0.0058(7) -0.0014(7) 0.0006(7)
C11 0.0153(8) 0.0198(9) 0.0170(9) -0.0078(7) -0.0027(7) 0.0023(7)
C12 0.0209(10) 0.0258(10) 0.0207(10) -0.0104(8) -0.0046(7) 0.0012(8)
C13 0.0156(9) 0.0201(9) 0.0183(9) -0.0099(7) -0.0011(7) 0.0009(7)
C14 0.0253(11) 0.0230(10) 0.0197(9) -0.0094(8) 0.0003(8) -0.0052(8)
C15 0.0229(11) 0.0353(13) 0.0440(14) -0.0204(11) 0.0009(9) 0.0002(9)
C16 0.0211(10) 0.0205(9) 0.0254(10) -0.0083(8) -0.0068(8) -0.0005(7)
C17 0.0257(11) 0.0409(13) 0.0340(12) -0.0195(11) 0.0062(9) -0.0043(9)
C18 0.0262(11) 0.0255(11) 0.0326(12) -0.0133(9) -0.0029(9) -0.0034(8)
C19 0.0345(13) 0.0479(15) 0.0369(14) -0.0163(12) -0.0124(10) -0.0010(11)
N1 0.0213(8) 0.0187(8) 0.0189(8) -0.0084(6) -0.0051(6) -0.0002(6)
N2 0.0172(7) 0.0142(7) 0.0161(7) -0.0055(6) -0.0026(6) 0.0003(6)
N3 0.0226(8) 0.0221(8) 0.0181(8) -0.0065(7) -0.0064(6) 0.0003(6)
N4 0.0218(8) 0.0229(8) 0.0214(8) -0.0097(7) -0.0064(7) -0.0008(7)
N5 0.0191(8) 0.0174(8) 0.0143(7) -0.0060(6) -0.0041(6) -0.0001(6)
N6 0.0354(11) 0.0270(10) 0.0257(10) -0.0063(8) -0.0167(8) -0.0019(8)
N7 0.0246(9) 0.0192(8) 0.0193(8) -0.0072(7) -0.0050(7) -0.0029(7)
N8 0.0260(9) 0.0226(8) 0.0217(9) -0.0095(7) -0.0023(7) -0.0002(7)
N9 0.0227(8) 0.0188(8) 0.0219(8) -0.0081(7) -0.0031(7) 0.0002(6)
N10 0.0366(11) 0.0296(10) 0.0395(12) -0.0086(9) -0.0118(9) -0.0022(8)
O1 0.0367(9) 0.0180(7) 0.0198(8) -0.0026(6) 0.0024(7) 0.0052(6)
O2 0.0662(14) 0.0321(10) 0.0367(11) 0.0048(8) -0.0053(9) 0.0053(9)
O3 0.0407(14) 0.085(2) 0.125(3) -0.0007(19) 0.0127(15) -0.0108(14)
O4 0.0809(17) 0.0338(11) 0.0717(16) -0.0179(11) 0.0139(13) -0.0019(11)
O5 0.119(2) 0.0694(16) 0.0320(11) -0.0141(11) -0.0139(13) -0.0197(16)
O6 0.0398(9) 0.0202(8) 0.0327(9) -0.0068(7) 0.0039(7) -0.0038(7)
O7 0.0732(14) 0.0363(10) 0.0364(10) -0.0200(8) 0.0200(10) -0.0184(10)
O8 0.0331(8) 0.0224(7) 0.0346(9) -0.0147(7) -0.0179(7) 0.0032(6)
O9 0.0617(14) 0.0367(10) 0.0891(17) -0.0231(11) -0.0578(13) 0.0064(9)
Cl1 0.0357(3) 0.0284(3) 0.0227(3) -0.0044(2) -0.0008(2) -0.0032(2)
Cl2 0.0294(3) 0.0181(2) 0.0251(2) -0.00881(19) -0.00899(19) -0.00074(18)
Fe 0.01948(15) 0.01358(14) 0.01440(14) -0.00476(10) -0.00435(10) 0.00006(10)

loop_
_atom_type_symbol
_atom_type_description
_atom_type_scat_dispersion_real
_atom_type_scat_dispersion_imag
_atom_type_scat_source
C C 0.0033 0.0016 'International Tables Vol C Tables 4.2.6.8 and 6.1.1.4'
H H 0.0000 0.0000 'International Tables Vol C Tables 4.2.6.8 and 6.1.1.4'
N N 0.0061 0.0033 'International Tables Vol C Tables 4.2.6.8 and 6.1.1.4'
O O 0.0106 0.0060 'International Tables Vol C Tables 4.2.6.8 and 6.1.1.4'
Cl Cl 0.1484 0.1585 'International Tables Vol C Tables 4.2.6.8 and 6.1.1.4'
Fe Fe 0.3463 0.8444 'International Tables Vol C Tables 4.2.6.8 and 6.1.1.4'

loop_
_geom_angle_atom_site_label_1
_geom_angle_atom_site_label_2
_geom_angle_atom_site_label_3
_geom_angle
N1 C1 C2 122.3(2)
C3 C2 C1 118.8(2)
C2 C3 C4 119.6(2)
C3 C4 C5 118.6(2)
N1 C5 C4 121.72(19)
N1 C5 C6 114.99(16)
C4 C5 C6 123.29(18)
N2 C6 C7 120.62(18)
N2 C6 C5 114.00(17)
C7 C6 C5 125.38(18)
C8 C7 C6 118.77(19)
C7 C8 C9 120.10(19)
C10 C9 C8 118.06(19)
N2 C10 C9 121.65(18)
N2 C10 C11 113.75(16)
C9 C10 C11 124.59(18)
N3 C11 N5 126.89(18)
N3 C11 C10 117.92(17)
N5 C11 C10 115.18(16)
N6 C12 N4 118.20(19)
N6 C12 N3 116.55(19)
N4 C12 N3 125.25(18)
N7 C13 N4 118.35(18)
N7 C13 N5 117.78(17)
N4 C13 N5 123.85(18)
N8 C14 C15 179.7(3)
N9 C16 C17 179.7(2)
N10 C18 C19 178.9(3)
C1 N1 C5 118.92(17)
C1 N1 Fe 124.71(14)
C5 N1 Fe 116.32(13)
C10 N2 C6 120.80(17)
C10 N2 Fe 119.42(13)
C6 N2 Fe 119.33(13)
C11 N3 C12 113.85(17)
C13 N4 C12 115.50(17)
C11 N5 C13 114.60(16)
C11 N5 Fe 116.25(12)
C13 N5 Fe 129.04(13)
C14 N8 Fe 162.99(17)
C16 N9 Fe 165.87(17)
O3 Cl1 O2 112.80(17)
O3 Cl1 O4 109.4(2)
O2 Cl1 O4 109.62(14)
O3 Cl1 O5 112.3(2)
O2 Cl1 O5 107.62(15)
O4 Cl1 O5 104.71(18)
O6 Cl2 O7 109.88(11)
O6 Cl2 O9 110.01(12)
O7 Cl2 O9 110.31(15)
O6 Cl2 O8 109.76(10)
O7 Cl2 O8 108.94(11)
O9 Cl2 O8 107.91(10)
O1 Fe N2 174.58(6)
O1 Fe N9 82.73(7)
N2 Fe N9 92.48(6)
O1 Fe N8 84.50(7)
N2 Fe N8 99.98(6)
N9 Fe N8 165.87(7)
O1 Fe N1 102.62(7)
N2 Fe N1 74.73(6)
N9 Fe N1 89.84(6)
N8 Fe N1 87.05(7)
O1 Fe N5 107.82(7)
N2 Fe N5 75.03(6)
N9 Fe N5 95.09(6)
N8 Fe N5 94.57(6)
N1 Fe N5 149.53(6)

loop_
_geom_bond_atom_site_label_1
_geom_bond_atom_site_label_2
_geom_bond_distance
C1 N1 1.336(3)
C1 C2 1.387(3)
C2 C3 1.374(3)
C3 C4 1.385(3)
C4 C5 1.388(3)
C5 N1 1.351(3)
C5 C6 1.481(3)
C6 N2 1.342(2)
C6 C7 1.394(3)
C7 C8 1.386(3)
C8 C9 1.392(3)
C9 C10 1.386(3)
C10 N2 1.341(2)
C10 C11 1.491(3)
C11 N3 1.315(2)
C11 N5 1.347(2)
C12 N6 1.325(3)
C12 N4 1.345(3)
C12 N3 1.367(3)
C13 N7 1.327(3)
C13 N4 1.341(2)
C13 N5 1.368(2)
C14 N8 1.138(3)
C14 C15 1.451(3)
C16 N9 1.135(3)
C16 C17 1.456(3)
C18 N10 1.133(3)
C18 C19 1.448(3)
N1 Fe 2.1717(16)
N2 Fe 2.1089(16)
N5 Fe 2.1717(16)
N8 Fe 2.1708(18)
N9 Fe 2.1544(17)
O1 Fe 2.0793(16)
O2 Cl1 1.4193(19)
O3 Cl1 1.407(3)
O4 Cl1 1.428(2)
O5 Cl1 1.455(3)
O6 Cl2 1.4300(16)
O7 Cl2 1.4308(19)
O8 Cl2 1.4454(15)
O9 Cl2 1.4401(19)
